data_4069905
loop_
_publ_author_name
'Tsoureas, Nikolaos'
'Bevis, Thomas'
'Butts, Craig P.'
'Hamilton, Alex'
'Owen, Gareth R.'

_publ_section_title
;
 Further Exploring the &#x201C;Sting of the Scorpion&#x201D;: Hydride
 Migration and Subsequent Rearrangement of Norbornadiene to Nortricyclyl
 on Rhodium(I)
;
_journal_issue 17
_journal_name_full Organometallics
_journal_page_first 5222
_journal_paper_doi 10.1021/om900499v
_journal_volume 28
_journal_year 2009
_chemical_formula_moiety 'C20 H16 B Li N4'
_chemical_formula_sum 'C20 H16 B Li N4'
_chemical_formula_weight 330.12
_chemical_name_systematic
; 
 ? 
;
_space_group_IT_number 56
_symmetry_cell_setting orthorhombic
_symmetry_space_group_name_Hall '-P 2ab 2ac'
_symmetry_space_group_name_H-M 'P c c n'
_atom_sites_solution_hydrogens geom
_atom_sites_solution_primary direct
_atom_sites_solution_secondary difmap
_audit_creation_method SHELXL-97
_cell_angle_alpha 90.00
_cell_angle_beta 90.00
_cell_angle_gamma 90.00
_cell_formula_units_Z 8
_cell_length_a 14.6941(16)
_cell_length_b 15.851(2)
_cell_length_c 17.712(3)
_cell_measurement_reflns_used 1346
_cell_measurement_temperature 100(2)
_cell_measurement_theta_max 19.223
_cell_measurement_theta_min 2.2995
_cell_volume 4125.4(10)
_computing_cell_refinement 'Apex II (Bruker-AXS, 2007)'
_computing_data_collection 'Apex II (Bruker-AXS, 2007)'
_computing_data_reduction
; 
 SAINT v7.34A (Bruker-AXS, 2007) & XPREP v2005/4 (Bruker-AXS, 2005) 
;
_computing_molecular_graphics 'Bruker SHELXTL'
_computing_publication_material 'Bruker SHELXTL'
_computing_structure_refinement 'SHELXL-97 (Sheldrick, 1997)'
_computing_structure_solution 'SHELXS-97 (Sheldrick, 1990)'
_diffrn_ambient_temperature 100(2)
_diffrn_measured_fraction_theta_full 0.995
_diffrn_measured_fraction_theta_max 0.995
_diffrn_measurement_device_type 'Bruker-AXS Kappa'
_diffrn_measurement_method '\w & \f scans'
_diffrn_radiation_monochromator graphite
_diffrn_radiation_source 'fine-focus sealed tube'
_diffrn_radiation_type MoK\a
_diffrn_radiation_wavelength 0.71073
_diffrn_reflns_av_R_equivalents 0.1385
_diffrn_reflns_av_sigmaI/netI 0.1129
_diffrn_reflns_limit_h_max 19
_diffrn_reflns_limit_h_min -19
_diffrn_reflns_limit_k_max 20
_diffrn_reflns_limit_k_min -20
_diffrn_reflns_limit_l_max 23
_diffrn_reflns_limit_l_min -15
_diffrn_reflns_number 33625
_diffrn_reflns_theta_full 27.61
_diffrn_reflns_theta_max 27.61
_diffrn_reflns_theta_min 1.89
_exptl_absorpt_coefficient_mu 0.063
_exptl_absorpt_correction_T_max 0.995
_exptl_absorpt_correction_T_min 0.994
_exptl_absorpt_correction_type multi-scan
_exptl_absorpt_process_details 'sadabs - bruker 2008'
_exptl_crystal_colour colourless
_exptl_crystal_density_diffrn 1.063
_exptl_crystal_density_meas x
_exptl_crystal_density_method 'not measured'
_exptl_crystal_description block
_exptl_crystal_F_000 1376
_exptl_crystal_size_max 0.086
_exptl_crystal_size_mid 0.082
_exptl_crystal_size_min 0.08
_platon_squeeze_details
;
;
_refine_diff_density_max 0.465
_refine_diff_density_min -0.245
_refine_diff_density_rms 0.082
_refine_ls_extinction_method none
_refine_ls_goodness_of_fit_ref 0.975
_refine_ls_hydrogen_treatment mixed
_refine_ls_matrix_type full
_refine_ls_number_parameters 239
_refine_ls_number_reflns 4774
_refine_ls_number_restraints 0
_refine_ls_restrained_S_all 0.975
_refine_ls_R_factor_all 0.1682
_refine_ls_R_factor_gt 0.0804
_refine_ls_shift/su_max 0.000
_refine_ls_shift/su_mean 0.000
_refine_ls_structure_factor_coef Fsqd
_refine_ls_weighting_details 'calc w=1/[\s^2^(Fo^2^)+(0.1169P)^2^+0.0000P] where P=(Fo^2^+2Fc^2^)/3'
_refine_ls_weighting_scheme calc
_refine_ls_wR_factor_gt 0.1976
_refine_ls_wR_factor_ref 0.2312
_reflns_number_gt 2266
_reflns_number_total 4774
_reflns_threshold_expression >2sigma(I)
_cod_data_source_file om900499v_si_002.cif
_cod_data_source_block nt_libphhaza_2_0m_Strucutre_7
_cod_depositor_comments
;
The following automatic conversions were performed:

'_symmetry_cell_setting' value 'Orthorhombic' changed to
'orthorhombic' according to
/home/saulius/struct/CIF-dictionaries/cif_core.dic dictionary named
'cif_core.dic' version 2.4.2 from 2011-04-26.

Automatic conversion script
Id: cif_fix_values 1715 2011-07-08 13:25:40Z adriana 
;
_cod_original_cell_volume 4125.5(9)
_cod_original_sg_symbol_H-M Pccn
_cod_database_code 4069905

loop_
_symmetry_equiv_pos_as_xyz
'x, y, z'
'-x+1/2, -y+1/2, z'
'-x, y+1/2, -z+1/2'
'x+1/2, -y, -z+1/2'
'-x, -y, -z'
'x-1/2, y-1/2, -z'
'x, -y-1/2, z-1/2'
'-x-1/2, y, z-1/2'

loop_
_atom_site_label
_atom_site_type_symbol
_atom_site_fract_x
_atom_site_fract_y
_atom_site_fract_z
_atom_site_U_iso_or_equiv
_atom_site_adp_type
_atom_site_occupancy
_atom_site_symmetry_multiplicity
_atom_site_calc_flag
_atom_site_refinement_flags
N1 N 0.44395(17) 0.16489(16) 0.17286(14) 0.0266(6) Uani 1 1 d .
N4 N 0.30630(18) 0.34323(16) 0.32993(15) 0.0284(6) Uani 1 1 d .
N2 N 0.31840(18) 0.06796(16) 0.17791(14) 0.0293(6) Uani 1 1 d .
N3 N 0.41882(18) 0.24156(16) 0.29753(14) 0.0277(6) Uani 1 1 d .
C4 C 0.4044(2) 0.08859(18) 0.15887(16) 0.0247(7) Uani 1 1 d .
C8 C 0.4852(3) 0.2003(2) 0.33753(19) 0.0376(9) Uani 1 1 d .
H8 H 0.5276 0.1620 0.3160 0.045 Uiso 1 1 calc R
C16 C 0.3968(2) 0.3559(2) 0.10345(18) 0.0319(8) Uani 1 1 d .
H16 H 0.3563 0.3191 0.0777 0.038 Uiso 1 1 calc R
C10 C 0.4114(2) 0.2795(2) 0.42132(18) 0.0308(8) Uani 1 1 d .
C3 C 0.4661(2) 0.0355(2) 0.11993(18) 0.0345(8) Uani 1 1 d .
C11 C 0.3739(2) 0.29098(19) 0.34779(17) 0.0257(7) Uani 1 1 d .
C13 C 0.3029(2) 0.3805(2) 0.4620(2) 0.0386(9) Uani 1 1 d .
H13 H 0.2759 0.4135 0.5008 0.046 Uiso 1 1 calc R
C15 C 0.4310(2) 0.3312(2) 0.17369(17) 0.0290(8) Uani 1 1 d .
C9 C 0.4826(3) 0.2214(2) 0.41281(19) 0.0400(9) Uani 1 1 d .
H9 H 0.5215 0.2007 0.4515 0.048 Uiso 1 1 calc R
C1 C 0.5317(2) 0.1599(2) 0.14294(19) 0.0357(9) Uani 1 1 d .
H1 H 0.5747 0.2046 0.1447 0.043 Uiso 1 1 calc R
C14 C 0.2715(2) 0.3876(2) 0.3889(2) 0.0395(9) Uani 1 1 d .
H14 H 0.2228 0.4256 0.3793 0.047 Uiso 1 1 calc R
C17 C 0.4193(3) 0.4309(2) 0.07040(19) 0.0380(9) Uani 1 1 d .
H17 H 0.3955 0.4448 0.0221 0.046 Uiso 1 1 calc R
C20 C 0.4872(3) 0.3893(2) 0.2100(2) 0.0431(10) Uani 1 1 d .
H20 H 0.5098 0.3764 0.2589 0.052 Uiso 1 1 calc R
C12 C 0.3728(2) 0.3264(2) 0.47939(19) 0.0359(9) Uani 1 1 d .
H12 H 0.3942 0.3212 0.5298 0.043 Uiso 1 1 calc R
B1 B 0.4006(3) 0.2426(2) 0.2109(2) 0.0258(8) Uani 1 1 d .
C7 C 0.2930(3) -0.0100(2) 0.1568(2) 0.0406(9) Uani 1 1 d .
H7 H 0.2331 -0.0278 0.1695 0.049 Uiso 1 1 calc R
C5 C 0.4351(3) -0.0440(2) 0.0997(2) 0.0454(10) Uani 1 1 d .
H5 H 0.4736 -0.0824 0.0737 0.055 Uiso 1 1 calc R
C6 C 0.3474(3) -0.0659(2) 0.1181(2) 0.0458(10) Uani 1 1 d .
H6 H 0.3243 -0.1197 0.1042 0.055 Uiso 1 1 calc R
C18 C 0.4761(3) 0.4862(2) 0.1066(2) 0.0476(10) Uani 1 1 d .
H18 H 0.4915 0.5386 0.0840 0.057 Uiso 1 1 calc R
C2 C 0.5481(3) 0.0841(2) 0.1112(2) 0.0397(9) Uani 1 1 d .
H2 H 0.6030 0.0663 0.0877 0.048 Uiso 1 1 calc R
C19 C 0.5109(3) 0.4646(2) 0.1770(2) 0.0481(10) Uani 1 1 d .
H19 H 0.5511 0.5020 0.2023 0.058 Uiso 1 1 calc R
H100 H 0.320(2) 0.231(2) 0.2032(19) 0.044(10) Uiso 1 1 d .
Li1 Li 0.2302(4) 0.1482(4) 0.2231(3) 0.0418(15) Uani 1 1 d .

loop_
_atom_site_aniso_label
_atom_site_aniso_U_11
_atom_site_aniso_U_22
_atom_site_aniso_U_33
_atom_site_aniso_U_23
_atom_site_aniso_U_13
_atom_site_aniso_U_12
N1 0.0279(15) 0.0323(15) 0.0196(14) -0.0004(11) 0.0006(11) 0.0051(11)
N4 0.0301(15) 0.0301(14) 0.0250(14) -0.0053(11) 0.0032(12) -0.0005(12)
N2 0.0351(17) 0.0305(14) 0.0224(15) 0.0016(12) -0.0046(12) 0.0023(12)
N3 0.0331(16) 0.0289(14) 0.0210(14) 0.0003(11) -0.0029(12) -0.0007(12)
C4 0.0333(19) 0.0257(16) 0.0152(15) 0.0023(13) -0.0029(13) 0.0051(13)
C8 0.046(2) 0.039(2) 0.0285(19) 0.0003(16) -0.0079(16) 0.0071(17)
C16 0.044(2) 0.0331(17) 0.0183(16) 0.0001(14) -0.0015(15) 0.0018(15)
C10 0.038(2) 0.0294(17) 0.0250(18) 0.0040(14) -0.0001(15) -0.0082(15)
C3 0.045(2) 0.0381(19) 0.0204(18) -0.0038(15) -0.0051(15) 0.0165(17)
C11 0.0289(18) 0.0253(15) 0.0229(17) -0.0032(13) 0.0020(14) -0.0101(13)
C13 0.045(2) 0.0370(19) 0.034(2) -0.0117(16) 0.0139(17) -0.0108(17)
C15 0.0318(18) 0.0355(18) 0.0195(17) -0.0030(14) -0.0008(14) 0.0070(14)
C9 0.060(3) 0.0370(19) 0.0231(19) 0.0036(15) -0.0108(17) 0.0002(18)
C1 0.030(2) 0.050(2) 0.0270(19) -0.0004(16) 0.0007(15) 0.0032(16)
C14 0.041(2) 0.043(2) 0.034(2) -0.0087(17) 0.0097(16) -0.0039(17)
C17 0.057(2) 0.0357(19) 0.0216(18) 0.0010(15) -0.0011(17) 0.0019(17)
C20 0.060(3) 0.044(2) 0.025(2) 0.0068(17) -0.0051(17) -0.0140(19)
C12 0.057(2) 0.0342(18) 0.0170(16) -0.0003(14) 0.0031(16) -0.0182(17)
B1 0.028(2) 0.0296(19) 0.0194(18) -0.0010(15) -0.0018(15) 0.0020(16)
C7 0.041(2) 0.035(2) 0.046(2) 0.0085(17) -0.0119(18) -0.0034(16)
C5 0.063(3) 0.039(2) 0.034(2) -0.0102(17) -0.0102(19) 0.022(2)
C6 0.064(3) 0.0300(18) 0.043(2) -0.0043(17) -0.018(2) 0.0043(19)
C18 0.077(3) 0.038(2) 0.028(2) 0.0021(17) 0.007(2) -0.006(2)
C2 0.038(2) 0.049(2) 0.032(2) -0.0039(17) 0.0060(16) 0.0160(17)
C19 0.066(3) 0.046(2) 0.033(2) -0.0077(18) -0.0030(19) -0.023(2)
Li1 0.038(4) 0.051(4) 0.036(3) 0.006(3) 0.003(3) 0.012(3)

loop_
_atom_type_symbol
_atom_type_description
_atom_type_scat_dispersion_real
_atom_type_scat_dispersion_imag
_atom_type_scat_source
C C 0.0033 0.0016 'International Tables Vol C Tables 4.2.6.8 and 6.1.1.4'
H H 0.0000 0.0000 'International Tables Vol C Tables 4.2.6.8 and 6.1.1.4'
Li Li -0.0003 0.0001 'International Tables Vol C Tables 4.2.6.8 and 6.1.1.4'
B B 0.0013 0.0007 'International Tables Vol C Tables 4.2.6.8 and 6.1.1.4'
N N 0.0061 0.0033 'International Tables Vol C Tables 4.2.6.8 and 6.1.1.4'

loop_
_geom_angle_atom_site_label_1
_geom_angle_atom_site_label_2
_geom_angle_atom_site_label_3
_geom_angle
_geom_angle_site_symmetry_1
_geom_angle_site_symmetry_3
C4 N1 C1 105.9(3) . .
C4 N1 B1 127.7(3) . .
C1 N1 B1 126.4(3) . .
C11 N4 C14 114.8(3) . .
C11 N4 Li1 118.3(3) . 2
C14 N4 Li1 126.8(3) . 2
C7 N2 C4 114.5(3) . .
C7 N2 Li1 121.3(3) . .
C4 N2 Li1 123.9(3) . .
C11 N3 C8 106.4(3) . .
C11 N3 B1 123.8(3) . .
C8 N3 B1 129.5(3) . .
N2 C4 N1 124.7(3) . .
N2 C4 C3 125.3(3) . .
N1 C4 C3 110.0(3) . .
N3 C8 C9 111.4(3) . .
N3 C8 H8 124.3 . .
C9 C8 H8 124.3 . .
C17 C16 C15 122.5(3) . .
C17 C16 H16 118.7 . .
C15 C16 H16 118.7 . .
C12 C10 C9 137.3(3) . .
C12 C10 C11 116.7(3) . .
C9 C10 C11 105.9(3) . .
C5 C3 C4 117.1(3) . .
C5 C3 C2 137.2(3) . .
C4 C3 C2 105.7(3) . .
N4 C11 N3 124.5(3) . .
N4 C11 C10 125.8(3) . .
N3 C11 C10 109.7(3) . .
C12 C13 C14 120.8(3) . .
C12 C13 H13 119.6 . .
C14 C13 H13 119.6 . .
C20 C15 C16 116.0(3) . .
C20 C15 B1 123.4(3) . .
C16 C15 B1 120.5(3) . .
C20 C15 Li1 107.9(3) . 2
C16 C15 Li1 86.3(2) . 2
B1 C15 Li1 73.4(2) . 2
C8 C9 C10 106.5(3) . .
C8 C9 H9 126.7 . .
C10 C9 H9 126.7 . .
C2 C1 N1 111.9(3) . .
C2 C1 H1 124.0 . .
N1 C1 H1 124.0 . .
N4 C14 C13 123.6(3) . .
N4 C14 H14 118.2 . .
C13 C14 H14 118.2 . .
C16 C17 C18 120.3(3) . .
C16 C17 H17 119.9 . .
C18 C17 H17 119.9 . .
C19 C20 C15 121.8(3) . .
C19 C20 H20 119.1 . .
C15 C20 H20 119.1 . .
C13 C12 C10 118.3(3) . .
C13 C12 H12 120.9 . .
C10 C12 H12 120.9 . .
N1 B1 N3 110.5(3) . .
N1 B1 C15 113.7(3) . .
N3 B1 C15 111.3(3) . .
N1 B1 Li1 88.7(3) . .
N1 B1 Li1 151.1(3) . 2
N3 B1 Li1 93.0(2) . 2
C15 B1 Li1 70.0(2) . 2
N1 B1 H100 103.6(16) . .
N3 B1 H100 106.1(16) . .
C15 B1 H100 111.0(16) . .
Li1 B1 H100 52.0(16) 2 .
N2 C7 C6 124.7(4) . .
N2 C7 H7 117.7 . .
C6 C7 H7 117.7 . .
C6 C5 C3 118.4(3) . .
C6 C5 H5 120.8 . .
C3 C5 H5 120.8 . .
C5 C6 C7 120.0(3) . .
C5 C6 H6 120.0 . .
C7 C6 H6 120.0 . .
C17 C18 C19 119.1(3) . .
C17 C18 H18 120.4 . .
C19 C18 H18 120.4 . .
C1 C2 C3 106.4(3) . .
C1 C2 H2 126.8 . .
C3 C2 H2 126.8 . .
C20 C19 C18 120.2(3) . .
C20 C19 H19 119.9 . .
C18 C19 H19 119.9 . .
N4 Li1 N2 127.5(3) 2 .
N4 Li1 H100 90.1(10) 2 2
N2 Li1 H100 138.8(10) . 2
N4 Li1 C15 93.9(2) 2 2
N2 Li1 C15 123.4(3) . 2
H100 Li1 C15 59.6(10) 2 2
N4 Li1 B1 80.4(2) 2 2
N2 Li1 B1 151.3(3) . 2
H100 Li1 B1 27.1(10) 2 2
C15 Li1 B1 36.58(13) 2 2
N4 Li1 Li1 88.9(2) 2 2
N2 Li1 Li1 121.0(3) . 2
H100 Li1 Li1 32.7(10) 2 2
C15 Li1 Li1 92.2(2) 2 2
B1 Li1 Li1 58.31(19) 2 2
N4 Li1 H100 108.7(11) 2 .
N2 Li1 H100 85.0(10) . .
H100 Li1 H100 65.1(17) 2 .
C15 Li1 H100 119.7(11) 2 .
B1 Li1 H100 92.2(10) 2 .
Li1 Li1 H100 36.4(10) 2 .
B1 H100 Li1 140(2) . .
B1 H100 Li1 100.9(19) . 2
Li1 H100 Li1 111.03(5) . 2

loop_
_geom_bond_atom_site_label_1
_geom_bond_atom_site_label_2
_geom_bond_distance
_geom_bond_site_symmetry_2
N1 C4 1.364(4) .
N1 C1 1.396(4) .
N1 B1 1.541(4) .
N4 C11 1.331(4) .
N4 C14 1.360(4) .
N4 Li1 1.971(7) 2
N2 C7 1.344(4) .
N2 C4 1.348(4) .
N2 Li1 1.984(6) .
N3 C11 1.357(4) .
N3 C8 1.372(4) .
N3 B1 1.558(4) .
C4 C3 1.416(4) .
C8 C9 1.375(5) .
C8 H8 0.9500 .
C16 C17 1.367(4) .
C16 C15 1.398(4) .
C16 H16 0.9500 .
C10 C12 1.391(5) .
C10 C9 1.402(5) .
C10 C11 1.426(4) .
C3 C5 1.388(5) .
C3 C2 1.437(5) .
C13 C12 1.373(5) .
C13 C14 1.379(5) .
C13 H13 0.9500 .
C15 C20 1.395(5) .
C15 B1 1.614(5) .
C15 Li1 2.546(7) 2
C9 H9 0.9500 .
C1 C2 1.349(5) .
C1 H1 0.9500 .
C14 H14 0.9500 .
C17 C18 1.370(5) .
C17 H17 0.9500 .
C20 C19 1.374(5) .
C20 H20 0.9500 .
C12 H12 0.9500 .
B1 Li1 2.596(7) 2
B1 H100 1.20(3) .
C7 C6 1.377(5) .
C7 H7 0.9500 .
C5 C6 1.375(5) .
C5 H5 0.9500 .
C6 H6 0.9500 .
C18 C19 1.389(5) .
C18 H18 0.9500 .
C2 H2 0.9500 .
C19 H19 0.9500 .
Li1 N4 1.971(7) 2
Li1 H100 2.08(3) 2
Li1 C15 2.546(7) 2
Li1 B1 2.596(7) 2
Li1 Li1 3.280(13) 2
Li1 H100 1.90(3) .

loop_
_geom_torsion_atom_site_label_1
_geom_torsion_atom_site_label_2
_geom_torsion_atom_site_label_3
_geom_torsion_atom_site_label_4
_geom_torsion
_geom_torsion_site_symmetry_1
_geom_torsion_site_symmetry_4
C7 N2 C4 N1 178.3(3) . .
Li1 N2 C4 N1 4.8(5) . .
C7 N2 C4 C3 0.0(4) . .
Li1 N2 C4 C3 -173.5(3) . .
C1 N1 C4 N2 -178.9(3) . .
B1 N1 C4 N2 -1.2(5) . .
C1 N1 C4 C3 -0.4(3) . .
B1 N1 C4 C3 177.4(3) . .
C11 N3 C8 C9 1.0(4) . .
B1 N3 C8 C9 174.9(3) . .
N2 C4 C3 C5 0.2(5) . .
N1 C4 C3 C5 -178.3(3) . .
N2 C4 C3 C2 179.1(3) . .
N1 C4 C3 C2 0.6(4) . .
C14 N4 C11 N3 -179.3(3) . .
Li1 N4 C11 N3 -1.3(4) 2 .
C14 N4 C11 C10 -0.7(4) . .
Li1 N4 C11 C10 177.3(3) 2 .
C8 N3 C11 N4 177.6(3) . .
B1 N3 C11 N4 3.2(5) . .
C8 N3 C11 C10 -1.2(3) . .
B1 N3 C11 C10 -175.6(3) . .
C12 C10 C11 N4 0.9(5) . .
C9 C10 C11 N4 -177.8(3) . .
C12 C10 C11 N3 179.6(3) . .
C9 C10 C11 N3 1.0(4) . .
C17 C16 C15 C20 2.4(5) . .
C17 C16 C15 B1 178.8(3) . .
C17 C16 C15 Li1 110.6(4) . 2
N3 C8 C9 C10 -0.4(4) . .
C12 C10 C9 C8 -178.6(4) . .
C11 C10 C9 C8 -0.4(4) . .
C4 N1 C1 C2 -0.1(4) . .
B1 N1 C1 C2 -177.8(3) . .
C11 N4 C14 C13 0.3(5) . .
Li1 N4 C14 C13 -177.4(3) 2 .
C12 C13 C14 N4 -0.2(5) . .
C15 C16 C17 C18 -1.3(5) . .
C16 C15 C20 C19 -2.9(5) . .
B1 C15 C20 C19 -179.2(3) . .
Li1 C15 C20 C19 -97.7(4) 2 .
C14 C13 C12 C10 0.4(5) . .
C9 C10 C12 C13 177.4(4) . .
C11 C10 C12 C13 -0.7(4) . .
C4 N1 B1 N3 92.2(4) . .
C1 N1 B1 N3 -90.5(4) . .
C4 N1 B1 C15 -141.8(3) . .
C1 N1 B1 C15 35.5(4) . .
C4 N1 B1 Li1 -50.3(7) . 2
C1 N1 B1 Li1 126.9(5) . 2
C11 N3 B1 N1 -165.6(3) . .
C8 N3 B1 N1 21.4(5) . .
C11 N3 B1 C15 67.0(4) . .
C8 N3 B1 C15 -106.0(4) . .
C11 N3 B1 Li1 -2.7(3) . 2
C8 N3 B1 Li1 -175.7(3) . 2
C20 C15 B1 N1 -110.1(4) . .
C16 C15 B1 N1 73.8(4) . .
Li1 C15 B1 N1 149.1(3) 2 .
C20 C15 B1 N3 15.5(5) . .
C16 C15 B1 N3 -160.6(3) . .
Li1 C15 B1 N3 -85.3(3) 2 .
C20 C15 B1 Li1 100.8(4) . 2
C16 C15 B1 Li1 -75.3(3) . 2
C4 N2 C7 C6 -0.7(5) . .
Li1 N2 C7 C6 173.0(3) . .
C4 C3 C5 C6 0.3(5) . .
C2 C3 C5 C6 -178.2(4) . .
C3 C5 C6 C7 -1.0(5) . .
N2 C7 C6 C5 1.3(6) . .
C16 C17 C18 C19 0.5(6) . .
N1 C1 C2 C3 0.4(4) . .
C5 C3 C2 C1 178.0(4) . .
C4 C3 C2 C1 -0.6(4) . .
C15 C20 C19 C18 2.3(6) . .
C17 C18 C19 C20 -1.0(6) . .
C7 N2 Li1 N4 84.8(5) . 2
C4 N2 Li1 N4 -102.1(4) . 2
C7 N2 Li1 H100 -123.3(15) . 2
C4 N2 Li1 H100 49.8(16) . 2
C7 N2 Li1 C15 -42.9(5) . 2
C4 N2 Li1 C15 130.2(3) . 2
C7 N2 Li1 B1 -79.9(7) . 2
C4 N2 Li1 B1 93.1(7) . 2
C7 N2 Li1 Li1 -159.6(3) . 2
C4 N2 Li1 Li1 13.5(4) . 2

loop_
_platon_squeeze_void_nr
_platon_squeeze_void_average_x
_platon_squeeze_void_average_y
_platon_squeeze_void_average_z
_platon_squeeze_void_volume
_platon_squeeze_void_count_electrons
1 0.250 0.750 0.446 535.0 168.8
2 0.750 0.250 0.550 535.1 168.7
